data_4301593
loop_
_publ_author_name
'Thibault Cantat'
'Brian L. Scott'
'David E. Morris'
'Jaqueline L. Kiplinger'

_publ_section_title
;
What a Difference a 5f Element Makes: Trivalent and Tetravalent Uranium
Halide Complexes Supported by One and Two
Bis[2-(diisopropylphosphino)-4-methylphenyl]amido (PNP) Ligands
;
_journal_name_full 'Inorganic Chemistry'
_journal_page_first 2114
_journal_page_last 2127
_journal_paper_doi 10.1021/ic802061x
_journal_volume 48
_journal_year 2009
_chemical_formula_sum 'C38 H64 Cl3 N O3 P2 U'
_chemical_formula_weight 989.22
_chemical_name_systematic
; 
 ? 
;
_space_group_IT_number 19
_symmetry_cell_setting orthorhombic
_symmetry_space_group_name_Hall 'P 2ac 2ab'
_symmetry_space_group_name_H-M 'P 21 21 21'
_atom_sites_solution_hydrogens geom
_atom_sites_solution_primary direct
_atom_sites_solution_secondary difmap
_audit_creation_method SHELXL-97
_cell_angle_alpha 90.00
_cell_angle_beta 90.00
_cell_angle_gamma 90.00
_cell_formula_units_Z 4
_cell_length_a 11.9601(14)
_cell_length_b 14.2707(17)
_cell_length_c 24.803(3)
_cell_measurement_temperature 120(1)
_cell_volume 4233.4(9)
_computing_cell_refinement 'SAINT+, v. 7.06 (Bruker AXS, 2001)'
_computing_data_collection 'APEX II, v. 1.08 (Bruker AXS, 2003)'
_computing_data_reduction 'SAINT+, v. 7.06 (Bruker AXS, 2001)'
_computing_molecular_graphics 'SHELXTL, v. 6.10, (Bruker AXS, 2000)'
_computing_publication_material 'SHELXTL, v. 6.10, (Bruker AXS, 2000)'
_computing_structure_refinement 'SHELXL-97 (Sheldrick, 1997)'
_computing_structure_solution 'SHELXS-97 (Sheldrick, 1990)'
_diffrn_ambient_temperature 120(1)
_diffrn_measured_fraction_theta_full 0.997
_diffrn_measured_fraction_theta_max 0.997
_diffrn_measurement_device_type 'Bruker D8 with APEXII CCD'
_diffrn_measurement_method '\w scans'
_diffrn_radiation_monochromator graphite
_diffrn_radiation_source 'fine-focus sealed tube'
_diffrn_radiation_type MoK\a
_diffrn_radiation_wavelength 0.71073
_diffrn_reflns_av_R_equivalents 0.1153
_diffrn_reflns_av_sigmaI/netI 0.0821
_diffrn_reflns_limit_h_max 14
_diffrn_reflns_limit_h_min -14
_diffrn_reflns_limit_k_max 16
_diffrn_reflns_limit_k_min -16
_diffrn_reflns_limit_l_max 29
_diffrn_reflns_limit_l_min -29
_diffrn_reflns_number 40276
_diffrn_reflns_theta_full 25.10
_diffrn_reflns_theta_max 25.10
_diffrn_reflns_theta_min 1.89
_diffrn_standards_decay_% 0
_diffrn_standards_interval_count 0
_diffrn_standards_interval_time 0
_diffrn_standards_number 0
_exptl_absorpt_coefficient_mu 4.134
_exptl_absorpt_correction_T_max 0.5576
_exptl_absorpt_correction_T_min 0.5233
_exptl_absorpt_correction_type multi-scan
_exptl_absorpt_process_details 'SADABS 2.03 (Sheldrick, 2001)'
_exptl_crystal_colour dark
_exptl_crystal_density_diffrn 1.552
_exptl_crystal_density_method 'not measured'
_exptl_crystal_description block
_exptl_crystal_F_000 1984
_exptl_crystal_size_max 0.18
_exptl_crystal_size_mid 0.16
_exptl_crystal_size_min 0.16
_platon_squeeze_details
;
Two disordered lattice thf molecules per complex were treated 
using PLATON/SQUEEZE (Spek, A.L. (2003), J.Appl.Cryst. 36, 7-13).
;
_refine_diff_density_max 0.689
_refine_diff_density_min -1.093
_refine_diff_density_rms 0.136
_refine_ls_abs_structure_details 'Flack H D (1983), Acta Cryst. A39, 876-881'
_refine_ls_abs_structure_Flack 0.047(8)
_refine_ls_extinction_method none
_refine_ls_goodness_of_fit_ref 1.231
_refine_ls_hydrogen_treatment constr
_refine_ls_matrix_type full
_refine_ls_number_parameters 323
_refine_ls_number_reflns 7504
_refine_ls_number_restraints 0
_refine_ls_restrained_S_all 1.231
_refine_ls_R_factor_all 0.0526
_refine_ls_R_factor_gt 0.0441
_refine_ls_shift/su_max 0.007
_refine_ls_shift/su_mean 0.000
_refine_ls_structure_factor_coef Fsqd
_refine_ls_weighting_details 'calc w=1/[\s^2^(Fo^2^)+(0.0226P)^2^+0.0000P] where P=(Fo^2^+2Fc^2^)/3'
_refine_ls_weighting_scheme calc
_refine_ls_wR_factor_gt 0.0956
_refine_ls_wR_factor_ref 0.0978
_reflns_number_gt 6421
_reflns_number_total 7504
_reflns_threshold_expression >2sigma(I)
_cod_data_source_file ic802061x_si_001_1.cif
_cod_data_source_block apx620s
_cod_original_cell_volume 4233.3(9)
_cod_database_code 4301593

loop_
_symmetry_equiv_pos_as_xyz
'x, y, z'
'-x+1/2, -y, z+1/2'
'-x, y+1/2, -z+1/2'
'x+1/2, -y+1/2, -z'

loop_
_atom_site_label
_atom_site_type_symbol
_atom_site_fract_x
_atom_site_fract_y
_atom_site_fract_z
_atom_site_U_iso_or_equiv
_atom_site_adp_type
_atom_site_occupancy
_atom_site_symmetry_multiplicity
_atom_site_calc_flag
_atom_site_refinement_flags
_atom_site_disorder_assembly
_atom_site_disorder_group
U1 U 0.35522(3) 0.55819(2) 0.020617(13) 0.01980(9) Uani 1 1 d . . .
P1 P 0.31446(19) 0.4450(2) 0.11878(9) 0.0228(5) Uani 1 1 d . . .
P2 P 0.4943(2) 0.51245(17) -0.07856(10) 0.0236(6) Uani 1 1 d . . .
N1 N 0.3804(6) 0.3972(5) 0.0065(3) 0.0162(18) Uani 1 1 d . . .
Cl1 Cl 0.18665(18) 0.55197(19) -0.04609(9) 0.0295(5) Uani 1 1 d . . .
Cl2 Cl 0.54941(19) 0.59055(16) 0.06364(10) 0.0308(6) Uani 1 1 d . . .
Cl3 Cl 0.2358(2) 0.66210(18) 0.08738(10) 0.0359(6) Uani 1 1 d . . .
O1 O 0.3837(5) 0.7178(4) -0.0171(3) 0.0322(16) Uani 1 1 d . . .
C1 C 0.3617(8) 0.4680(6) 0.1886(3) 0.026(2) Uani 1 1 d . . .
H1 H 0.3544 0.4096 0.2090 0.031 Uiso 1 1 calc R . .
C2 C 0.4839(9) 0.4952(8) 0.1886(4) 0.049(3) Uani 1 1 d . . .
H2A H 0.4928 0.5544 0.1707 0.073 Uiso 1 1 calc R . .
H2B H 0.5265 0.4482 0.1701 0.073 Uiso 1 1 calc R . .
H2C H 0.5099 0.5003 0.2251 0.073 Uiso 1 1 calc R . .
C3 C 0.2872(9) 0.5386(8) 0.2140(4) 0.053(4) Uani 1 1 d . . .
H3A H 0.3221 0.5630 0.2459 0.079 Uiso 1 1 calc R . .
H3B H 0.2174 0.5097 0.2234 0.079 Uiso 1 1 calc R . .
H3C H 0.2739 0.5889 0.1890 0.079 Uiso 1 1 calc R . .
C4 C 0.1652(8) 0.4111(6) 0.1281(4) 0.030(2) Uani 1 1 d . . .
H4 H 0.1244 0.4673 0.1394 0.036 Uiso 1 1 calc R . .
C5 C 0.1149(8) 0.3789(7) 0.0739(4) 0.035(3) Uani 1 1 d . . .
H5A H 0.1564 0.3263 0.0605 0.053 Uiso 1 1 calc R . .
H5B H 0.1188 0.4294 0.0483 0.053 Uiso 1 1 calc R . .
H5C H 0.0383 0.3611 0.0791 0.053 Uiso 1 1 calc R . .
C6 C 0.1434(10) 0.3360(7) 0.1693(3) 0.038(3) Uani 1 1 d . . .
H6A H 0.0644 0.3255 0.1723 0.057 Uiso 1 1 calc R . .
H6B H 0.1723 0.3556 0.2036 0.057 Uiso 1 1 calc R . .
H6C H 0.1796 0.2791 0.1585 0.057 Uiso 1 1 calc R . .
C7 C 0.3853(7) 0.3370(6) 0.0992(4) 0.0226(9) Uani 1 1 d . . .
C8 C 0.4223(7) 0.2673(6) 0.1350(4) 0.0226(9) Uani 1 1 d . . .
H8 H 0.4076 0.2760 0.1715 0.027 Uiso 1 1 calc R . .
C9 C 0.4763(7) 0.1908(6) 0.1210(4) 0.0226(9) Uani 1 1 d . . .
C10 C 0.4989(7) 0.1801(7) 0.0662(4) 0.0226(9) Uani 1 1 d . . .
H10 H 0.5365 0.1269 0.0543 0.027 Uiso 1 1 calc R . .
C11 C 0.4659(7) 0.2486(6) 0.0286(4) 0.0226(9) Uani 1 1 d . . .
H11 H 0.4812 0.2398 -0.0078 0.027 Uiso 1 1 calc R . .
C12 C 0.4118(7) 0.3271(7) 0.0450(4) 0.0226(9) Uani 1 1 d . . .
C13 C 0.3660(9) 0.3653(6) -0.0470(4) 0.023(2) Uani 1 1 d . . .
C14 C 0.2917(8) 0.2896(7) -0.0557(4) 0.028(2) Uani 1 1 d . . .
H14 H 0.2510 0.2655 -0.0269 0.034 Uiso 1 1 calc R . .
C15 C 0.2788(9) 0.2506(7) -0.1071(4) 0.035(3) Uani 1 1 d . . .
H15 H 0.2311 0.2000 -0.1123 0.042 Uiso 1 1 calc R . .
C16 C 0.3398(9) 0.2893(7) -0.1517(4) 0.029(2) Uani 1 1 d . . .
C17 C 0.4053(7) 0.3649(6) -0.1412(4) 0.021(2) Uani 1 1 d . . .
H17 H 0.4441 0.3917 -0.1698 0.025 Uiso 1 1 calc R . .
C18 C 0.4184(7) 0.4047(6) -0.0908(4) 0.021(2) Uani 1 1 d . . .
C19 C 0.6421(9) 0.4802(6) -0.0726(3) 0.029(2) Uani 1 1 d . . .
H19 H 0.6832 0.5374 -0.0632 0.034 Uiso 1 1 calc R . .
C20 C 0.6600(8) 0.4104(7) -0.0266(4) 0.044(3) Uani 1 1 d . . .
H20A H 0.6240 0.3522 -0.0353 0.066 Uiso 1 1 calc R . .
H20B H 0.6286 0.4353 0.0060 0.066 Uiso 1 1 calc R . .
H20C H 0.7387 0.4000 -0.0217 0.066 Uiso 1 1 calc R . .
C21 C 0.6924(9) 0.4428(10) -0.1271(5) 0.064(3) Uani 1 1 d . . .
H21A H 0.7719 0.4517 -0.1270 0.095 Uiso 1 1 calc R . .
H21B H 0.6601 0.4765 -0.1567 0.095 Uiso 1 1 calc R . .
H21C H 0.6759 0.3772 -0.1307 0.095 Uiso 1 1 calc R . .
C22 C 0.4865(8) 0.5682(8) -0.1437(4) 0.038(3) Uani 1 1 d . . .
H22 H 0.5165 0.5254 -0.1710 0.045 Uiso 1 1 calc R . .
C23 C 0.3610(11) 0.5942(7) -0.1592(4) 0.049(3) Uani 1 1 d . . .
H23A H 0.3342 0.6423 -0.1354 0.073 Uiso 1 1 calc R . .
H23B H 0.3147 0.5396 -0.1557 0.073 Uiso 1 1 calc R . .
H23C H 0.3585 0.6163 -0.1957 0.073 Uiso 1 1 calc R . .
C24 C 0.5616(10) 0.6629(8) -0.1430(4) 0.046(3) Uani 1 1 d . . .
H24A H 0.5664 0.6880 -0.1788 0.069 Uiso 1 1 calc R . .
H24B H 0.6353 0.6485 -0.1301 0.069 Uiso 1 1 calc R . .
H24C H 0.5275 0.7083 -0.1196 0.069 Uiso 1 1 calc R . .
C25 C 0.4838(7) 0.7743(6) -0.0113(4) 0.028(2) Uani 1 1 d . . .
H25A H 0.5474 0.7439 -0.0281 0.034 Uiso 1 1 calc R . .
H25B H 0.5006 0.7849 0.0265 0.034 Uiso 1 1 calc R . .
C26 C 0.4557(9) 0.8681(7) -0.0402(5) 0.048(3) Uani 1 1 d . . .
H26A H 0.4998 0.9195 -0.0259 0.057 Uiso 1 1 calc R . .
H26B H 0.4678 0.8635 -0.0787 0.057 Uiso 1 1 calc R . .
C27 C 0.3389(9) 0.8793(7) -0.0277(6) 0.069(4) Uani 1 1 d . . .
H27A H 0.3033 0.9220 -0.0528 0.083 Uiso 1 1 calc R . .
H27B H 0.3289 0.9030 0.0087 0.083 Uiso 1 1 calc R . .
C28 C 0.2901(9) 0.7786(7) -0.0333(5) 0.049(4) Uani 1 1 d . . .
H28A H 0.2262 0.7699 -0.0097 0.059 Uiso 1 1 calc R . .
H28B H 0.2675 0.7660 -0.0701 0.059 Uiso 1 1 calc R . .
C29 C 0.5182(9) 0.1182(7) 0.1591(4) 0.038(3) Uani 1 1 d . . .
H29A H 0.4968 0.0572 0.1464 0.056 Uiso 1 1 calc R . .
H29B H 0.4866 0.1287 0.1941 0.056 Uiso 1 1 calc R . .
H29C H 0.5982 0.1218 0.1612 0.056 Uiso 1 1 calc R . .
C30 C 0.3274(11) 0.2479(7) -0.2057(4) 0.051(4) Uani 1 1 d . . .
H30A H 0.3767 0.2791 -0.2304 0.077 Uiso 1 1 calc R . .
H30B H 0.2515 0.2552 -0.2177 0.077 Uiso 1 1 calc R . .
H30C H 0.3458 0.1825 -0.2043 0.077 Uiso 1 1 calc R . .

loop_
_atom_site_aniso_label
_atom_site_aniso_U_11
_atom_site_aniso_U_22
_atom_site_aniso_U_33
_atom_site_aniso_U_23
_atom_site_aniso_U_13
_atom_site_aniso_U_12
U1 0.01844(16) 0.01901(16) 0.02194(16) -0.00066(18) -0.00020(17) 0.00103(18)
P1 0.0270(13) 0.0216(12) 0.0197(12) -0.0042(13) 0.0010(10) -0.0003(13)
P2 0.0255(14) 0.0238(13) 0.0216(14) 0.0005(11) 0.0025(12) 0.0002(12)
N1 0.015(4) 0.011(4) 0.023(5) 0.007(3) 0.002(3) -0.006(3)
Cl1 0.0242(12) 0.0331(13) 0.0312(12) -0.0011(13) -0.0059(10) 0.0012(12)
Cl2 0.0219(13) 0.0349(15) 0.0356(15) 0.0029(11) -0.0063(11) -0.0055(10)
Cl3 0.0425(16) 0.0348(15) 0.0305(15) -0.0067(12) -0.0020(12) 0.0159(13)
O1 0.022(4) 0.028(4) 0.047(4) -0.002(4) 0.000(4) 0.002(3)
C1 0.027(5) 0.031(6) 0.020(5) -0.005(4) -0.006(5) 0.005(5)
C2 0.055(8) 0.053(7) 0.038(7) 0.006(6) -0.019(6) -0.001(6)
C3 0.057(8) 0.079(10) 0.022(6) -0.003(6) -0.015(5) -0.030(7)
C4 0.020(6) 0.033(6) 0.038(6) -0.004(5) 0.008(5) 0.002(4)
C5 0.024(6) 0.054(7) 0.028(6) -0.012(5) 0.004(5) -0.016(5)
C6 0.051(7) 0.044(6) 0.019(5) 0.008(5) 0.016(6) 0.010(7)
C7 0.016(2) 0.027(2) 0.025(2) -0.0011(18) 0.0010(17) -0.0057(17)
C8 0.016(2) 0.027(2) 0.025(2) -0.0011(18) 0.0010(17) -0.0057(17)
C9 0.016(2) 0.027(2) 0.025(2) -0.0011(18) 0.0010(17) -0.0057(17)
C10 0.016(2) 0.027(2) 0.025(2) -0.0011(18) 0.0010(17) -0.0057(17)
C11 0.016(2) 0.027(2) 0.025(2) -0.0011(18) 0.0010(17) -0.0057(17)
C12 0.016(2) 0.027(2) 0.025(2) -0.0011(18) 0.0010(17) -0.0057(17)
C13 0.022(5) 0.020(5) 0.027(5) -0.012(4) -0.001(5) 0.000(5)
C14 0.032(6) 0.029(6) 0.023(6) 0.006(5) 0.010(5) -0.007(5)
C15 0.039(7) 0.020(6) 0.045(7) -0.002(5) -0.002(6) 0.003(5)
C16 0.030(6) 0.030(6) 0.026(6) 0.014(4) -0.002(5) 0.003(5)
C17 0.024(5) 0.016(5) 0.024(5) 0.011(4) 0.012(4) 0.000(4)
C18 0.016(5) 0.018(5) 0.028(6) -0.010(4) -0.001(4) -0.007(4)
C19 0.024(5) 0.037(5) 0.025(5) -0.005(4) 0.009(5) -0.008(5)
C20 0.031(6) 0.042(6) 0.059(7) 0.008(6) -0.001(6) 0.005(5)
C21 0.032(6) 0.072(9) 0.086(9) -0.004(9) 0.020(6) 0.003(8)
C22 0.030(6) 0.052(7) 0.032(6) 0.009(6) 0.010(5) -0.012(6)
C23 0.067(8) 0.048(7) 0.033(6) 0.012(5) -0.013(7) -0.026(7)
C24 0.059(8) 0.055(8) 0.025(6) 0.001(6) -0.002(6) -0.018(7)
C25 0.011(5) 0.025(5) 0.049(7) -0.003(5) -0.007(5) -0.001(4)
C26 0.034(7) 0.029(6) 0.080(10) 0.004(6) -0.006(6) -0.013(5)
C27 0.045(8) 0.032(6) 0.131(13) 0.029(8) -0.023(10) 0.006(6)
C28 0.030(6) 0.025(6) 0.092(11) 0.023(6) -0.004(7) 0.006(5)
C29 0.042(7) 0.035(6) 0.035(7) 0.006(5) -0.009(5) 0.001(5)
C30 0.093(11) 0.027(6) 0.034(7) 0.003(5) -0.016(7) 0.013(6)

loop_
_atom_type_symbol
_atom_type_description
_atom_type_scat_dispersion_real
_atom_type_scat_dispersion_imag
_atom_type_scat_source
C C 0.0033 0.0016 'International Tables Vol C Tables 4.2.6.8 and 6.1.1.4'
H H 0.0000 0.0000 'International Tables Vol C Tables 4.2.6.8 and 6.1.1.4'
N N 0.0061 0.0033 'International Tables Vol C Tables 4.2.6.8 and 6.1.1.4'
P P 0.1023 0.0942 'International Tables Vol C Tables 4.2.6.8 and 6.1.1.4'
Cl Cl 0.1484 0.1585 'International Tables Vol C Tables 4.2.6.8 and 6.1.1.4'
U U -9.6767 9.6646 'International Tables Vol C Tables 4.2.6.8 and 6.1.1.4'
O O 0.0106 0.0060 'International Tables Vol C Tables 4.2.6.8 and 6.1.1.4'

loop_
_geom_angle_atom_site_label_1
_geom_angle_atom_site_label_2
_geom_angle_atom_site_label_3
_geom_angle
_geom_angle_site_symmetry_1
_geom_angle_site_symmetry_3
_geom_angle_publ_flag
N1 U1 O1 145.5(2) . . ?
N1 U1 Cl2 96.95(17) . . ?
O1 U1 Cl2 82.48(15) . . ?
N1 U1 Cl1 88.34(18) . . ?
O1 U1 Cl1 84.18(16) . . ?
Cl2 U1 Cl1 163.21(7) . . ?
N1 U1 Cl3 135.50(17) . . ?
O1 U1 Cl3 78.22(16) . . ?
Cl2 U1 Cl3 97.24(8) . . ?
Cl1 U1 Cl3 89.94(8) . . ?
N1 U1 P1 66.99(17) . . ?
O1 U1 P1 146.27(17) . . ?
Cl2 U1 P1 84.63(7) . . ?
Cl1 U1 P1 112.05(7) . . ?
Cl3 U1 P1 72.66(8) . . ?
N1 U1 P2 66.33(17) . . ?
O1 U1 P2 79.46(16) . . ?
Cl2 U1 P2 83.18(7) . . ?
Cl1 U1 P2 84.41(7) . . ?
Cl3 U1 P2 157.41(8) . . ?
P1 U1 P2 129.64(7) . . ?
C7 P1 C4 105.0(4) . . ?
C7 P1 C1 104.9(4) . . ?
C4 P1 C1 102.9(4) . . ?
C7 P1 U1 99.5(3) . . ?
C4 P1 U1 113.6(3) . . ?
C1 P1 U1 128.4(3) . . ?
C18 P2 C22 101.4(5) . . ?
C18 P2 C19 106.5(4) . . ?
C22 P2 C19 103.5(4) . . ?
C18 P2 U1 92.5(3) . . ?
C22 P2 U1 127.0(4) . . ?
C19 P2 U1 121.1(3) . . ?
C12 N1 C13 115.6(7) . . ?
C12 N1 U1 128.2(6) . . ?
C13 N1 U1 116.1(5) . . ?
C25 O1 C28 109.1(6) . . ?
C25 O1 U1 125.8(5) . . ?
C28 O1 U1 122.6(5) . . ?
C3 C1 C2 113.9(8) . . ?
C3 C1 P1 109.5(7) . . ?
C2 C1 P1 110.0(7) . . ?
C6 C4 C5 108.3(8) . . ?
C6 C4 P1 115.8(7) . . ?
C5 C4 P1 110.0(6) . . ?
C12 C7 C8 117.9(9) . . ?
C12 C7 P1 116.8(7) . . ?
C8 C7 P1 125.1(7) . . ?
C9 C8 C7 125.1(9) . . ?
C10 C9 C8 116.3(9) . . ?
C10 C9 C29 118.5(9) . . ?
C8 C9 C29 125.1(9) . . ?
C9 C10 C11 121.1(9) . . ?
C10 C11 C12 120.6(9) . . ?
C7 C12 C11 118.9(9) . . ?
C7 C12 N1 120.9(8) . . ?
C11 C12 N1 120.2(8) . . ?
C18 C13 C14 118.6(8) . . ?
C18 C13 N1 123.7(8) . . ?
C14 C13 N1 117.7(8) . . ?
C15 C14 C13 120.7(9) . . ?
C14 C15 C16 119.6(9) . . ?
C17 C16 C15 116.7(9) . . ?
C17 C16 C30 123.5(9) . . ?
C15 C16 C30 119.8(10) . . ?
C16 C17 C18 124.5(8) . . ?
C13 C18 C17 119.7(8) . . ?
C13 C18 P2 116.3(7) . . ?
C17 C18 P2 123.9(7) . . ?
C20 C19 C21 111.4(9) . . ?
C20 C19 P2 111.0(7) . . ?
C21 C19 P2 112.6(7) . . ?
C23 C22 C24 109.3(9) . . ?
C23 C22 P2 111.6(6) . . ?
C24 C22 P2 109.2(7) . . ?
O1 C25 C26 104.7(7) . . ?
C27 C26 C25 101.9(9) . . ?
C26 C27 C28 104.0(9) . . ?
O1 C28 C27 103.6(8) . . ?

loop_
_geom_bond_atom_site_label_1
_geom_bond_atom_site_label_2
_geom_bond_distance
_geom_bond_site_symmetry_2
_geom_bond_publ_flag
U1 N1 2.343(7) . ?
U1 O1 2.485(6) . ?
U1 Cl2 2.597(2) . ?
U1 Cl1 2.610(2) . ?
U1 Cl3 2.642(2) . ?
U1 P1 2.962(2) . ?
U1 P2 3.041(2) . ?
P1 C7 1.825(10) . ?
P1 C4 1.864(9) . ?
P1 C1 1.851(8) . ?
P2 C18 1.812(8) . ?
P2 C22 1.803(10) . ?
P2 C19 1.832(10) . ?
N1 C12 1.434(11) . ?
N1 C13 1.414(10) . ?
O1 C25 1.450(10) . ?
O1 C28 1.473(11) . ?
C1 C3 1.485(14) . ?
C1 C2 1.511(13) . ?
C4 C6 1.504(12) . ?
C4 C5 1.542(12) . ?
C7 C12 1.388(12) . ?
C7 C8 1.406(12) . ?
C8 C9 1.316(12) . ?
C9 C10 1.393(12) . ?
C9 C29 1.489(12) . ?
C10 C11 1.407(12) . ?
C11 C12 1.355(12) . ?
C13 C18 1.375(12) . ?
C13 C14 1.415(12) . ?
C14 C15 1.401(13) . ?
C15 C16 1.436(13) . ?
C16 C17 1.360(12) . ?
C16 C30 1.471(13) . ?
C17 C18 1.380(12) . ?
C19 C20 1.530(12) . ?
C19 C21 1.573(13) . ?
C22 C23 1.593(15) . ?
C22 C24 1.624(14) . ?
C25 C26 1.556(13) . ?
C26 C27 1.440(15) . ?
C27 C28 1.558(14) . ?

loop_
_platon_squeeze_void_nr
_platon_squeeze_void_average_x
_platon_squeeze_void_average_y
_platon_squeeze_void_average_z
_platon_squeeze_void_volume
_platon_squeeze_void_count_electrons
_platon_squeeze_void_content
1 0.500 0.004 0.250 550 291 ' '
2 0.000 0.152 0.750 550 283 ' '
3 0.117 0.908 0.462 8 3 ' '
4 0.382 0.092 0.962 8 3 ' '
5 0.617 0.592 0.538 7 3 ' '
6 0.882 0.408 0.038 7 5 ' '
